data_1512462
loop_
_publ_author_name
'Maisy I.P.R. Modestoa'
'Simone Finotoa'
'Gleison Antonio Casagrandea'
'Cristiano Raminellib'
'Ernesto Schulz Langc'
'Davi F. Backc'
'Samuel Leite Oliveirad'
'Marco Antonio U. Martines'

_publ_section_title
;
 A facile preparation of two new isostructural metal-organochalcogen
 clusters from simple starting materials: Sonochemical synthesis, X-ray
 structures and spectroscopic remarks
;
_journal_name_full
;
Inorganica Chimica Acta
;
_journal_page_first 103
_journal_page_last 107
_journal_paper_doi 10.1016/j.ica.2012.05.032
_journal_volume 392
_journal_year 2012
_chemical_formula_moiety 'C87 H75 Hg8 I2 N3 S Te12'
_chemical_formula_sum 'C87 H75 Hg8 I2 N3 S Te12'
_chemical_formula_weight 4584.28
_chemical_name_common 'cluster of mercury and tellurium'
_chemical_name_systematic
;
        Diphenyl ditelluride iodide mercury (II) complex . pyridine
;
_space_group_IT_number 14
_symmetry_cell_setting monoclinic
_symmetry_space_group_name_Hall '-P 2ybc'
_symmetry_space_group_name_H-M 'P 1 21/c 1'
_atom_sites_solution_hydrogens geom
_atom_sites_solution_primary direct
_atom_sites_solution_secondary difmap
_audit_conform_dict_location ftp://ftp.iucr.org/pub/cif_core.dic
_audit_conform_dict_name cif_core.dic
_audit_conform_dict_version 2.3
_audit_creation_date 2011-01-31T14:39:05-00:00
_audit_creation_method 'WinGX routine CIF_UPDATE'
_cell_angle_alpha 90
_cell_angle_beta 113.487(2)
_cell_angle_gamma 90
_cell_formula_units_Z 4
_cell_length_a 30.0591(15)
_cell_length_b 13.9742(6)
_cell_length_c 27.4368(13)
_cell_measurement_reflns_used 9633
_cell_measurement_temperature 293(2)
_cell_measurement_theta_max 24.3645
_cell_measurement_theta_min 2.432
_cell_volume 10570.0(9)
_computing_cell_refinement 'BRUKER SANT'
_computing_data_collection 'BRUKER APEX-II'
_computing_data_reduction 'BRUKER SOFTWARE'
_computing_molecular_graphics 'ORTEP-3 (Farrugia, 2000)'
_computing_publication_material 'SHELXL-97 (Sheldrick, 1997)'
_computing_structure_refinement 'SHELXL-97 (Sheldrick, 2008)'
_computing_structure_solution 'SHELXL97 (Sheldrick, 1997)'
_diffrn_ambient_temperature 293(2)
_diffrn_measured_fraction_theta_full 0.996
_diffrn_measured_fraction_theta_max 0.996
_diffrn_measurement_device_type 'X8 APEX II'
_diffrn_measurement_method 'phi and omega scans'
_diffrn_radiation_monochromator graphite
_diffrn_radiation_type MoK\a
_diffrn_radiation_wavelength 0.71073
_diffrn_reflns_av_R_equivalents 0.1414
_diffrn_reflns_av_unetI/netI 0.1726
_diffrn_reflns_limit_h_max 30
_diffrn_reflns_limit_h_min -37
_diffrn_reflns_limit_k_max 17
_diffrn_reflns_limit_k_min -17
_diffrn_reflns_limit_l_max 33
_diffrn_reflns_limit_l_min -31
_diffrn_reflns_number 89688
_diffrn_reflns_theta_full 26.1
_diffrn_reflns_theta_max 26.1
_diffrn_reflns_theta_min 1.48
_exptl_absorpt_coefficient_mu 15.463
_exptl_absorpt_correction_T_max 0.4616
_exptl_absorpt_correction_T_min 0.3361
_exptl_absorpt_correction_type gaussian
_exptl_absorpt_process_details XPREP
_exptl_crystal_colour yellow
_exptl_crystal_density_diffrn 2.881
_exptl_crystal_density_method 'not measured'
_exptl_crystal_description block
_exptl_crystal_F_000 8016
_exptl_crystal_size_max 0.076
_exptl_crystal_size_mid 0.063
_exptl_crystal_size_min 0.058
_refine_diff_density_max 1.611
_refine_diff_density_min -1.314
_refine_diff_density_rms 0.296
_refine_ls_extinction_coef 0.000019(4)
_refine_ls_extinction_expression Fc^*^=kFc[1+0.001xFc^2^\l^3^/sin(2\q)]^-1/4^
_refine_ls_extinction_method SHELXL
_refine_ls_goodness_of_fit_ref 0.993
_refine_ls_hydrogen_treatment constr
_refine_ls_matrix_type full
_refine_ls_number_parameters 389
_refine_ls_number_reflns 20880
_refine_ls_number_restraints 0
_refine_ls_restrained_S_all 0.993
_refine_ls_R_factor_all 0.1869
_refine_ls_R_factor_gt 0.0697
_refine_ls_shift/su_max 0
_refine_ls_shift/su_mean 0
_refine_ls_structure_factor_coef Fsqd
_refine_ls_weighting_details 'calc w=1/[\s^2^(Fo^2^)+(0.0489P)^2^+0.0000P] where P=(Fo^2^+2Fc^2^)/3'
_refine_ls_weighting_scheme calc
_refine_ls_wR_factor_gt 0.1193
_refine_ls_wR_factor_ref 0.1499
_reflns_number_gt 9320
_reflns_number_total 20880
_reflns_threshold_expression >2sigma(I)
_cod_data_source_file ICA-2012-392-103-107-1.cif
_cod_data_source_block teste1
_cod_original_sg_symbol_Hall -P2ybc
_cod_original_sg_symbol_H-M P21/c
_cod_database_code 1512462

loop_
_symmetry_equiv_pos_as_xyz
'x, y, z'
'-x, y+1/2, -z+1/2'
'-x, -y, -z'
'x, -y-1/2, z-1/2'

loop_
_atom_site_label
_atom_site_type_symbol
_atom_site_fract_x
_atom_site_fract_y
_atom_site_fract_z
_atom_site_U_iso_or_equiv
_atom_site_adp_type
_atom_site_occupancy
_atom_site_symmetry_multiplicity
_atom_site_calc_flag
_atom_site_refinement_flags
N1 N 0.3339(6) 0.6142(13) 0.3117(6) 0.087(7) Uiso 1 1 d G
C01 C 0.3549(6) 0.6473(10) 0.2780(7) 0.093(9) Uiso 1 1 d G
H01 H 0.3638 0.7113 0.2791 0.112 Uiso 1 1 calc R
C02 C 0.3627(6) 0.5848(17) 0.2428(6) 0.134(12) Uiso 1 1 d G
H02 H 0.3768 0.607 0.2203 0.161 Uiso 1 1 calc R
C03 C 0.3495(7) 0.4892(15) 0.2413(7) 0.146(13) Uiso 1 1 d G
H03 H 0.3547 0.4474 0.2177 0.175 Uiso 1 1 calc R
C04 C 0.3285(7) 0.4561(10) 0.2750(9) 0.140(13) Uiso 1 1 d G
H04 H 0.3197 0.3921 0.2739 0.168 Uiso 1 1 calc R
C05 C 0.3207(6) 0.5186(14) 0.3102(7) 0.127(12) Uiso 1 1 d G
H05 H 0.3067 0.4964 0.3327 0.153 Uiso 1 1 calc R
N2 N 0.1447(6) 1.2526(11) 0.2370(6) 0.071(6) Uiso 1 1 d G
C06 C 0.1666(5) 1.3403(14) 0.2369(7) 0.111(10) Uiso 1 1 d G
H06 H 0.1983 1.3515 0.2608 0.133 Uiso 1 1 calc R
C07 C 0.1410(8) 1.4111(10) 0.2012(9) 0.138(13) Uiso 1 1 d G
H07 H 0.1556 1.4698 0.2011 0.166 Uiso 1 1 calc R
C08 C 0.0936(8) 1.3943(15) 0.1655(7) 0.165(15) Uiso 1 1 d G
H08 H 0.0765 1.4417 0.1415 0.198 Uiso 1 1 calc R
C09 C 0.0718(5) 1.3066(18) 0.1655(7) 0.193(18) Uiso 1 1 d G
H09 H 0.0401 1.2954 0.1417 0.231 Uiso 1 1 calc R
C010 C 0.0973(6) 1.2358(12) 0.2013(8) 0.122(11) Uiso 1 1 d G
H010 H 0.0827 1.1771 0.2013 0.146 Uiso 1 1 calc R
C11 C 0.0620(6) 0.7213(11) 0.2944(6) 0.067(7) Uiso 1 1 d G
C12 C 0.0763(5) 0.6300(13) 0.3147(5) 0.081(8) Uiso 1 1 d G
H12 H 0.0972 0.6222 0.3502 0.097 Uiso 1 1 calc R
C13 C 0.0596(7) 0.5505(10) 0.2821(8) 0.116(11) Uiso 1 1 d G
H13 H 0.0692 0.4894 0.2957 0.139 Uiso 1 1 calc R
C14 C 0.0284(7) 0.5622(12) 0.2291(7) 0.124(11) Uiso 1 1 d G
H14 H 0.0172 0.5089 0.2073 0.149 Uiso 1 1 calc R
C15 C 0.0141(6) 0.6534(15) 0.2087(5) 0.116(11) Uiso 1 1 d G
H15 H -0.0068 0.6612 0.1733 0.139 Uiso 1 1 calc R
C16 C 0.0308(6) 0.7330(11) 0.2414(7) 0.090(9) Uiso 1 1 d G
H16 H 0.0212 0.794 0.2278 0.109 Uiso 1 1 calc R
C21 C 0.2297(5) 0.6197(10) 0.5424(4) 0.037(5) Uiso 1 1 d G
C22 C 0.2633(5) 0.5456(11) 0.5588(6) 0.096(9) Uiso 1 1 d G
H22 H 0.2743 0.5177 0.5349 0.115 Uiso 1 1 calc R
C23 C 0.2804(5) 0.5131(9) 0.6110(7) 0.089(9) Uiso 1 1 d G
H23 H 0.3029 0.4635 0.6219 0.107 Uiso 1 1 calc R
C24 C 0.2640(6) 0.5548(12) 0.6467(4) 0.089(9) Uiso 1 1 d G
H24 H 0.2754 0.533 0.6816 0.106 Uiso 1 1 calc R
C25 C 0.2304(6) 0.6289(11) 0.6303(5) 0.098(9) Uiso 1 1 d G
H25 H 0.2194 0.6568 0.6542 0.117 Uiso 1 1 calc R
C26 C 0.2133(5) 0.6614(9) 0.5781(6) 0.066(7) Uiso 1 1 d G
H26 H 0.1908 0.711 0.5672 0.079 Uiso 1 1 calc R
C31 C 0.0939(5) 1.0294(11) 0.4899(6) 0.065(7) Uiso 1 1 d G
C32 C 0.0507(6) 1.0034(9) 0.4485(6) 0.072(7) Uiso 1 1 d G
H32 H 0.0498 0.9507 0.4275 0.086 Uiso 1 1 calc R
C33 C 0.0088(4) 1.0563(12) 0.4386(5) 0.098(9) Uiso 1 1 d G
H33 H -0.0201 1.039 0.411 0.118 Uiso 1 1 calc R
C34 C 0.0102(5) 1.1352(11) 0.4701(6) 0.070(7) Uiso 1 1 d G
H34 H -0.0178 1.1706 0.4635 0.084 Uiso 1 1 calc R
C35 C 0.0534(6) 1.1611(9) 0.5114(6) 0.086(8) Uiso 1 1 d G
H35 H 0.0543 1.2139 0.5325 0.103 Uiso 1 1 calc R
C36 C 0.0953(4) 1.1082(11) 0.5213(5) 0.075(8) Uiso 1 1 d G
H36 H 0.1242 1.1256 0.549 0.091 Uiso 1 1 calc R
C41 C 0.3666(6) 0.8282(13) 0.6219(6) 0.063(7) Uiso 1 1 d G
C42 C 0.4120(8) 0.8670(11) 0.6323(7) 0.106(10) Uiso 1 1 d G
H42 H 0.4146 0.9269 0.6189 0.127 Uiso 1 1 calc R
C43 C 0.4537(5) 0.8163(18) 0.6628(8) 0.180(17) Uiso 1 1 d G
H43 H 0.4841 0.8423 0.6698 0.216 Uiso 1 1 calc R
C44 C 0.4498(7) 0.7269(17) 0.6829(8) 0.160(15) Uiso 1 1 d G
H44 H 0.4777 0.693 0.7033 0.192 Uiso 1 1 calc R
C45 C 0.4044(10) 0.6880(11) 0.6725(8) 0.163(15) Uiso 1 1 d G
H45 H 0.4018 0.6282 0.686 0.196 Uiso 1 1 calc R
C46 C 0.3627(6) 0.7387(14) 0.6420(8) 0.126(12) Uiso 1 1 d G
H46 H 0.3323 0.7127 0.6351 0.151 Uiso 1 1 calc R
C51 C 0.2319(5) 1.2266(12) 0.5506(5) 0.056(6) Uiso 1 1 d G
C52 C 0.2384(5) 1.1655(9) 0.5929(6) 0.077(8) Uiso 1 1 d G
H52 H 0.2566 1.1099 0.5972 0.092 Uiso 1 1 calc R
C53 C 0.2178(6) 1.1873(11) 0.6287(5) 0.095(9) Uiso 1 1 d G
H53 H 0.2222 1.1464 0.657 0.114 Uiso 1 1 calc R
C54 C 0.1906(6) 1.2704(13) 0.6223(6) 0.093(9) Uiso 1 1 d G
H54 H 0.1768 1.285 0.6463 0.112 Uiso 1 1 calc R
C55 C 0.1840(5) 1.3315(10) 0.5800(7) 0.106(10) Uiso 1 1 d G
H55 H 0.1658 1.3871 0.5757 0.127 Uiso 1 1 calc R
C56 C 0.2046(6) 1.3097(11) 0.5442(6) 0.100(10) Uiso 1 1 d G
H56 H 0.2002 1.3506 0.5159 0.121 Uiso 1 1 calc R
C61 C 0.4250(5) 1.1295(9) 0.4780(5) 0.055(6) Uiso 1 1 d G
C62 C 0.4142(5) 1.2216(12) 0.4890(5) 0.061(7) Uiso 1 1 d G
H62 H 0.3893 1.2315 0.5003 0.074 Uiso 1 1 calc R
C63 C 0.4407(6) 1.2989(9) 0.4830(6) 0.107(10) Uiso 1 1 d G
H63 H 0.4335 1.3605 0.4904 0.129 Uiso 1 1 calc R
C64 C 0.4780(6) 1.2841(11) 0.4661(7) 0.121(11) Uiso 1 1 d G
H64 H 0.4957 1.3358 0.4621 0.145 Uiso 1 1 calc R
C65 C 0.4888(5) 1.1920(14) 0.4551(6) 0.095(9) Uiso 1 1 d G
H65 H 0.5138 1.1821 0.4437 0.114 Uiso 1 1 calc R
C66 C 0.4623(6) 1.1147(10) 0.4610(6) 0.075(8) Uiso 1 1 d G
H66 H 0.4696 1.053 0.4537 0.091 Uiso 1 1 calc R
C71 C 0.1842(5) 0.6673(11) 0.2380(4) 0.049(6) Uiso 1 1 d G
C72 C 0.1365(5) 0.6960(10) 0.2102(6) 0.067(7) Uiso 1 1 d G
H72 H 0.1179 0.7156 0.2286 0.081 Uiso 1 1 calc R
C73 C 0.1164(4) 0.6953(11) 0.1550(6) 0.083(8) Uiso 1 1 d G
H73 H 0.0844 0.7145 0.1364 0.1 Uiso 1 1 calc R
C74 C 0.1442(6) 0.6660(12) 0.1275(4) 0.104(10) Uiso 1 1 d G
H74 H 0.1307 0.6655 0.0906 0.125 Uiso 1 1 calc R
C75 C 0.1919(6) 0.6373(12) 0.1553(6) 0.093(9) Uiso 1 1 d G
H75 H 0.2105 0.6177 0.1369 0.112 Uiso 1 1 calc R
C76 C 0.2120(4) 0.6379(11) 0.2106(6) 0.102(10) Uiso 1 1 d G
H76 H 0.244 0.6188 0.2291 0.123 Uiso 1 1 calc R
C81 C 0.1145(5) 0.9705(11) 0.1858(6) 0.048(6) Uiso 1 1 d G
C82 C 0.0723(7) 0.9737(12) 0.1951(6) 0.092(9) Uiso 1 1 d G
H82 H 0.0741 0.9725 0.2297 0.11 Uiso 1 1 calc R
C83 C 0.0274(5) 0.9787(13) 0.1526(9) 0.119(11) Uiso 1 1 d G
H83 H -0.0009 0.9808 0.1588 0.143 Uiso 1 1 calc R
C84 C 0.0246(6) 0.9804(13) 0.1008(7) 0.127(12) Uiso 1 1 d G
H84 H -0.0054 0.9837 0.0724 0.152 Uiso 1 1 calc R
C85 C 0.0668(8) 0.9773(14) 0.0915(5) 0.148(14) Uiso 1 1 d G
H85 H 0.065 0.9785 0.0569 0.178 Uiso 1 1 calc R
C86 C 0.1117(6) 0.9723(12) 0.1340(7) 0.108(10) Uiso 1 1 d G
H86 H 0.14 0.9702 0.1278 0.13 Uiso 1 1 calc R
C91 C 0.1240(6) 1.2577(9) 0.3800(6) 0.062(7) Uiso 1 1 d G
C92 C 0.0964(5) 1.2727(11) 0.4096(6) 0.090(9) Uiso 1 1 d G
H92 H 0.078 1.2231 0.4145 0.109 Uiso 1 1 calc R
C93 C 0.0964(5) 1.3620(14) 0.4319(6) 0.109(10) Uiso 1 1 d G
H93 H 0.0779 1.3721 0.4518 0.131 Uiso 1 1 calc R
C94 C 0.1239(6) 1.4362(10) 0.4246(6) 0.096(9) Uiso 1 1 d G
H94 H 0.1238 1.4959 0.4395 0.115 Uiso 1 1 calc R
C95 C 0.1514(5) 1.4212(10) 0.3949(6) 0.094(9) Uiso 1 1 d G
H95 H 0.1698 1.4708 0.39 0.113 Uiso 1 1 calc R
C96 C 0.1515(5) 1.3319(12) 0.3726(6) 0.075(8) Uiso 1 1 d G
H96 H 0.17 1.3218 0.3528 0.09 Uiso 1 1 calc R
C101 C 0.3551(5) 0.5900(8) 0.4892(6) 0.052(6) Uiso 1 1 d G
C102 C 0.3219(5) 0.5243(11) 0.4563(5) 0.062(7) Uiso 1 1 d G
H102 H 0.3012 0.5418 0.422 0.075 Uiso 1 1 calc R
C103 C 0.3195(5) 0.4326(10) 0.4748(6) 0.097(9) Uiso 1 1 d G
H103 H 0.2973 0.3887 0.4528 0.117 Uiso 1 1 calc R
C104 C 0.3503(6) 0.4066(9) 0.5261(7) 0.091(9) Uiso 1 1 d G
H104 H 0.3487 0.3452 0.5384 0.11 Uiso 1 1 calc R
C105 C 0.3835(5) 0.4722(13) 0.5589(5) 0.101(10) Uiso 1 1 d G
H105 H 0.4041 0.4548 0.5932 0.121 Uiso 1 1 calc R
C106 C 0.3859(5) 0.5639(11) 0.5404(6) 0.090(9) Uiso 1 1 d G
H106 H 0.4081 0.6078 0.5624 0.108 Uiso 1 1 calc R
C111 C 0.3901(4) 0.9117(11) 0.3314(7) 0.045(6) Uiso 1 1 d G
C112 C 0.4038(7) 0.9559(12) 0.2942(5) 0.121(11) Uiso 1 1 d G
H112 H 0.3804 0.9797 0.2628 0.145 Uiso 1 1 calc R
C113 C 0.4527(8) 0.9645(14) 0.3038(8) 0.167(15) Uiso 1 1 d G
H113 H 0.4619 0.9941 0.279 0.2 Uiso 1 1 calc R
C114 C 0.4878(5) 0.9289(15) 0.3507(9) 0.125(12) Uiso 1 1 d G
H114 H 0.5205 0.9347 0.3572 0.15 Uiso 1 1 calc R
C115 C 0.4740(6) 0.8847(13) 0.3879(6) 0.125(12) Uiso 1 1 d G
H115 H 0.4975 0.8609 0.4193 0.15 Uiso 1 1 calc R
C116 C 0.4252(7) 0.8761(11) 0.3783(6) 0.089(9) Uiso 1 1 d G
H116 H 0.4159 0.8465 0.4031 0.107 Uiso 1 1 calc R
C121 C 0.3157(6) 1.1964(11) 0.3110(6) 0.062(7) Uiso 1 1 d G
C122 C 0.3658(6) 1.2074(11) 0.3345(5) 0.093(9) Uiso 1 1 d G
H122 H 0.3814 1.2141 0.3712 0.111 Uiso 1 1 calc R
C123 C 0.3925(4) 1.2083(12) 0.3033(7) 0.109(10) Uiso 1 1 d G
H123 H 0.426 1.2156 0.319 0.131 Uiso 1 1 calc R
C124 C 0.3692(6) 1.1982(12) 0.2485(7) 0.091(9) Uiso 1 1 d G
H124 H 0.3871 1.1988 0.2275 0.109 Uiso 1 1 calc R
C125 C 0.3191(6) 1.1873(11) 0.2249(4) 0.081(8) Uiso 1 1 d G
H125 H 0.3035 1.1806 0.1883 0.097 Uiso 1 1 calc R
C126 C 0.2923(4) 1.1864(11) 0.2562(6) 0.070(7) Uiso 1 1 d G
H126 H 0.2588 1.1791 0.2405 0.084 Uiso 1 1 calc R
N3 N 0.4874(11) 0.500(3) 0.3054(11) 0.27(2) Uiso 1 1 d G
C011 C 0.4680(11) 0.4555(16) 0.3377(18) 0.24(2) Uiso 1 1 d G
H011 H 0.4595 0.3912 0.3327 0.29 Uiso 1 1 calc R
C012 C 0.4612(10) 0.507(4) 0.3776(14) 0.29(3) Uiso 1 1 d G
H012 H 0.4482 0.4769 0.3992 0.346 Uiso 1 1 calc R
C013 C 0.4738(11) 0.603(3) 0.3852(11) 0.23(2) Uiso 1 1 d G
H013 H 0.4692 0.6375 0.4118 0.28 Uiso 1 1 calc R
C014 C 0.4932(10) 0.6480(16) 0.3529(18) 0.24(2) Uiso 1 1 d G
H014 H 0.5017 0.7123 0.3579 0.289 Uiso 1 1 calc R
C015 C 0.5000(9) 0.597(4) 0.3130(13) 0.24(2) Uiso 1 1 d G
H015 H 0.513 0.6266 0.2914 0.291 Uiso 1 1 calc R
Te1 Te 0.08755(5) 0.84740(11) 0.33855(6) 0.0542(4) Uani 1 1 d .
S S 0.23963(18) 0.9279(4) 0.40884(19) 0.0375(13) Uani 1 1 d .
Te2 Te 0.20924(5) 0.66407(10) 0.46267(5) 0.0475(4) Uani 1 1 d .
Te3 Te 0.15994(5) 0.95108(11) 0.50887(6) 0.0502(4) Uani 1 1 d .
Te4 Te 0.30245(5) 0.89959(11) 0.57852(6) 0.0518(4) Uani 1 1 d .
Te5 Te 0.25934(5) 1.19196(10) 0.49284(6) 0.0513(4) Uani 1 1 d .
Te6 Te 0.39018(5) 1.00575(10) 0.49084(5) 0.0473(4) Uani 1 1 d .
Te7 Te 0.20962(5) 0.66350(10) 0.32228(5) 0.0466(4) Uani 1 1 d .
Te8 Te 0.18446(5) 0.96135(11) 0.24490(5) 0.0496(4) Uani 1 1 d .
Te9 Te 0.12101(5) 1.11881(10) 0.34915(6) 0.0508(4) Uani 1 1 d .
Te10 Te 0.36034(5) 0.73272(10) 0.46514(6) 0.0503(4) Uani 1 1 d .
Te11 Te 0.31499(5) 0.90483(10) 0.31018(5) 0.0468(4) Uani 1 1 d .
Te12 Te 0.27847(5) 1.20026(10) 0.36191(6) 0.0491(4) Uani 1 1 d .
I1 I 0.06101(7) 0.69019(13) 0.46805(8) 0.0888(6) Uani 1 1 d .
I2 I 0.39096(7) 1.17435(14) 0.63738(7) 0.0862(6) Uani 1 1 d .
Hg1 Hg 0.13099(3) 0.78626(7) 0.44610(4) 0.0596(3) Uani 1 1 d .
Hg2 Hg 0.28000(3) 0.80405(6) 0.48301(3) 0.0515(3) Uani 1 1 d .
Hg3 Hg 0.19373(3) 1.04727(6) 0.44268(3) 0.0499(2) Uani 1 1 d .
Hg4 Hg 0.33590(3) 1.06937(7) 0.54794(4) 0.0593(3) Uani 1 1 d .
Hg5 Hg 0.17473(3) 0.85190(6) 0.32674(3) 0.0513(3) Uani 1 1 d .
Hg6 Hg 0.30297(3) 0.73614(7) 0.35721(4) 0.0557(3) Uani 1 1 d .
Hg7 Hg 0.18815(3) 1.12428(7) 0.30371(4) 0.0568(3) Uani 1 1 d .
Hg8 Hg 0.30960(3) 1.00975(6) 0.39543(3) 0.0489(2) Uani 1 1 d .

loop_
_atom_site_aniso_label
_atom_site_aniso_U_11
_atom_site_aniso_U_22
_atom_site_aniso_U_33
_atom_site_aniso_U_23
_atom_site_aniso_U_13
_atom_site_aniso_U_12
Te1 0.0505(10) 0.0577(11) 0.0543(10) -0.0009(8) 0.0208(8) 0.0039(8)
S 0.040(3) 0.035(3) 0.038(3) -0.004(2) 0.015(3) -0.004(2)
Te2 0.0594(10) 0.0401(9) 0.0454(9) -0.0018(7) 0.0234(8) -0.0046(7)
Te3 0.0557(10) 0.0504(10) 0.0491(9) -0.0020(8) 0.0257(8) -0.0024(8)
Te4 0.0600(10) 0.0516(10) 0.0458(9) -0.0057(7) 0.0230(8) -0.0042(8)
Te5 0.0607(10) 0.0417(9) 0.0559(9) -0.0076(8) 0.0277(8) -0.0058(8)
Te6 0.0495(10) 0.0455(10) 0.0475(9) -0.0005(7) 0.0198(7) 0.0032(7)
Te7 0.0575(10) 0.0391(9) 0.0458(9) -0.0056(7) 0.0232(8) -0.0045(7)
Te8 0.0484(9) 0.0545(10) 0.0450(9) -0.0006(7) 0.0178(7) 0.0028(8)
Te9 0.0470(10) 0.0422(9) 0.0611(10) -0.0043(8) 0.0195(8) 0.0013(7)
Te10 0.0531(10) 0.0399(9) 0.0566(10) -0.0030(7) 0.0205(8) -0.0008(7)
Te11 0.0478(9) 0.0518(10) 0.0434(9) -0.0018(7) 0.0211(7) 0.0022(7)
Te12 0.0582(10) 0.0392(9) 0.0515(9) -0.0020(7) 0.0238(8) -0.0025(7)
I1 0.0905(14) 0.0748(14) 0.1272(17) -0.0118(12) 0.0708(13) -0.0207(11)
I2 0.0861(14) 0.0989(16) 0.0748(12) -0.0391(11) 0.0335(11) -0.0172(11)
Hg1 0.0644(7) 0.0562(7) 0.0627(6) -0.0023(5) 0.0301(5) -0.0028(5)
Hg2 0.0614(6) 0.0433(6) 0.0494(6) 0.0002(4) 0.0217(5) -0.0008(5)
Hg3 0.0562(6) 0.0451(6) 0.0539(6) -0.0058(5) 0.0278(5) -0.0006(5)
Hg4 0.0656(7) 0.0573(7) 0.0608(6) -0.0103(5) 0.0315(5) -0.0042(5)
Hg5 0.0555(6) 0.0485(6) 0.0495(6) -0.0087(4) 0.0204(5) -0.0025(5)
Hg6 0.0604(6) 0.0488(6) 0.0600(6) -0.0080(5) 0.0262(5) -0.0016(5)
Hg7 0.0598(6) 0.0519(6) 0.0574(6) 0.0019(5) 0.0220(5) 0.0010(5)
Hg8 0.0541(6) 0.0466(6) 0.0496(6) -0.0012(4) 0.0243(5) -0.0025(4)

loop_
_atom_type_symbol
_atom_type_description
_atom_type_scat_dispersion_real
_atom_type_scat_dispersion_imag
_atom_type_scat_source
C C 0.0033 0.0016 'International Tables Vol C Tables 4.2.6.8 and 6.1.1.4'
H H 0 0 'International Tables Vol C Tables 4.2.6.8 and 6.1.1.4'
N N 0.0061 0.0033 'International Tables Vol C Tables 4.2.6.8 and 6.1.1.4'
Te Te -0.5308 1.6751 'International Tables Vol C Tables 4.2.6.8 and 6.1.1.4'
I I -0.4742 1.8119 'International Tables Vol C Tables 4.2.6.8 and 6.1.1.4'
Hg Hg -2.3894 9.2266 'International Tables Vol C Tables 4.2.6.8 and 6.1.1.4'
S S 0.1246 0.1234 'International Tables Vol C Tables 4.2.6.8 and 6.1.1.4'

loop_
_geom_angle_atom_site_label_1
_geom_angle_atom_site_label_2
_geom_angle_atom_site_label_3
_geom_angle
C01 N1 C05 120
C01 N1 Hg6 117.6(11)
C05 N1 Hg6 120.8(11)
N1 C01 C02 120
N1 C01 H01 120
C02 C01 H01 120
C01 C02 C03 120
C01 C02 H02 120
C03 C02 H02 120
C02 C03 C04 120
C02 C03 H03 120
C04 C03 H03 120
C05 C04 C03 120
C05 C04 H04 120
C03 C04 H04 120
C04 C05 N1 120
C04 C05 H05 120
N1 C05 H05 120
C06 N2 C010 120
C06 N2 Hg7 121.3(11)
C010 N2 Hg7 118.6(11)
N2 C06 C07 120
N2 C06 H06 120
C07 C06 H06 120
C06 C07 C08 120
C06 C07 H07 120
C08 C07 H07 120
C09 C08 C07 120
C09 C08 H08 120
C07 C08 H08 120
C08 C09 C010 120
C08 C09 H09 120
C010 C09 H09 120
C09 C010 N2 120
C09 C010 H010 120
N2 C010 H010 120
C12 C11 C16 120
C12 C11 Te1 123.6(11)
C16 C11 Te1 116.3(11)
C13 C12 C11 120
C13 C12 H12 120
C11 C12 H12 120
C12 C13 C14 120
C12 C13 H13 120
C14 C13 H13 120
C15 C14 C13 120
C15 C14 H14 120
C13 C14 H14 120
C16 C15 C14 120
C16 C15 H15 120
C14 C15 H15 120
C15 C16 C11 120
C15 C16 H16 120
C11 C16 H16 120
C22 C21 C26 120
C22 C21 Te2 115.3(9)
C26 C21 Te2 124.6(9)
C21 C22 C23 120
C21 C22 H22 120
C23 C22 H22 120
C24 C23 C22 120
C24 C23 H23 120
C22 C23 H23 120
C25 C24 C23 120
C25 C24 H24 120
C23 C24 H24 120
C24 C25 C26 120
C24 C25 H25 120
C26 C25 H25 120
C25 C26 C21 120
C25 C26 H26 120
C21 C26 H26 120
C32 C31 C36 120
C32 C31 Te3 122.7(9)
C36 C31 Te3 117.3(9)
C33 C32 C31 120
C33 C32 H32 120
C31 C32 H32 120
C32 C33 C34 120
C32 C33 H33 120
C34 C33 H33 120
C33 C34 C35 120
C33 C34 H34 120
C35 C34 H34 120
C36 C35 C34 120
C36 C35 H35 120
C34 C35 H35 120
C35 C36 C31 120
C35 C36 H36 120
C31 C36 H36 120
C42 C41 C46 120
C42 C41 Te4 122.9(13)
C46 C41 Te4 117.1(13)
C41 C42 C43 120
C41 C42 H42 120
C43 C42 H42 120
C42 C43 C44 120
C42 C43 H43 120
C44 C43 H43 120
C45 C44 C43 120
C45 C44 H44 120
C43 C44 H44 120
C44 C45 C46 120
C44 C45 H45 120
C46 C45 H45 120
C45 C46 C41 120
C45 C46 H46 120
C41 C46 H46 120
C52 C51 C56 120
C52 C51 Te5 121.1(10)
C56 C51 Te5 118.8(10)
C51 C52 C53 120
C51 C52 H52 120
C53 C52 H52 120
C52 C53 C54 120
C52 C53 H53 120
C54 C53 H53 120
C55 C54 C53 120
C55 C54 H54 120
C53 C54 H54 120
C56 C55 C54 120
C56 C55 H55 120
C54 C55 H55 120
C55 C56 C51 120
C55 C56 H56 120
C51 C56 H56 120
C62 C61 C66 120
C62 C61 Te6 123.0(9)
C66 C61 Te6 116.9(9)
C61 C62 C63 120
C61 C62 H62 120
C63 C62 H62 120
C64 C63 C62 120
C64 C63 H63 120
C62 C63 H63 120
C65 C64 C63 120
C65 C64 H64 120
C63 C64 H64 120
C64 C65 C66 120
C64 C65 H65 120
C66 C65 H65 120
C65 C66 C61 120
C65 C66 H66 120
C61 C66 H66 120
C72 C71 C76 120
C72 C71 Te7 116.6(9)
C76 C71 Te7 123.3(9)
C71 C72 C73 120
C71 C72 H72 120
C73 C72 H72 120
C74 C73 C72 120
C74 C73 H73 120
C72 C73 H73 120
C73 C74 C75 120
C73 C74 H74 120
C75 C74 H74 120
C76 C75 C74 120
C76 C75 H75 120
C74 C75 H75 120
C75 C76 C71 120
C75 C76 H76 120
C71 C76 H76 120
C82 C81 C86 120
C82 C81 Te8 124.8(10)
C86 C81 Te8 115.2(10)
C83 C82 C81 120
C83 C82 H82 120
C81 C82 H82 120
C84 C83 C82 120
C84 C83 H83 120
C82 C83 H83 120
C83 C84 C85 120
C83 C84 H84 120
C85 C84 H84 120
C84 C85 C86 120
C84 C85 H85 120
C86 C85 H85 120
C85 C86 C81 120
C85 C86 H86 120
C81 C86 H86 120
C92 C91 C96 120
C92 C91 Te9 115.7(10)
C96 C91 Te9 124.3(10)
C93 C92 C91 120
C93 C92 H92 120
C91 C92 H92 120
C92 C93 C94 120
C92 C93 H93 120
C94 C93 H93 120
C93 C94 C95 120
C93 C94 H94 120
C95 C94 H94 120
C96 C95 C94 120
C96 C95 H95 120
C94 C95 H95 120
C95 C96 C91 120
C95 C96 H96 120
C91 C96 H96 120
C102 C101 C106 120
C102 C101 Te10 122.8(9)
C106 C101 Te10 117.2(9)
C103 C102 C101 120
C103 C102 H102 120
C101 C102 H102 120
C102 C103 C104 120
C102 C103 H103 120
C104 C103 H103 120
C105 C104 C103 120
C105 C104 H104 120
C103 C104 H104 120
C106 C105 C104 120
C106 C105 H105 120
C104 C105 H105 120
C105 C106 C101 120
C105 C106 H106 120
C101 C106 H106 120
C112 C111 C116 120
C112 C111 Te11 114.8(10)
C116 C111 Te11 125.2(10)
C113 C112 C111 120
C113 C112 H112 120
C111 C112 H112 120
C112 C113 C114 120
C112 C113 H113 120
C114 C113 H113 120
C113 C114 C115 120
C113 C114 H114 120
C115 C114 H114 120
C116 C115 C114 120
C116 C115 H115 120
C114 C115 H115 120
C115 C116 C111 120
C115 C116 H116 120
C111 C116 H116 120
C122 C121 C126 120
C122 C121 Te12 116.9(9)
C126 C121 Te12 123.1(9)
C123 C122 C121 120
C123 C122 H122 120
C121 C122 H122 120
C122 C123 C124 120
C122 C123 H123 120
C124 C123 H123 120
C125 C124 C123 120
C125 C124 H124 120
C123 C124 H124 120
C124 C125 C126 120
C124 C125 H125 120
C126 C125 H125 120
C125 C126 C121 120
C125 C126 H126 120
C121 C126 H126 120
C011 N3 C015 120
N3 C011 C012 120
N3 C011 H011 120
C012 C011 H011 120
C013 C012 C011 120
C013 C012 H012 120
C011 C012 H012 120
C012 C013 C014 120
C012 C013 H013 120
C014 C013 H013 120
C015 C014 C013 120
C015 C014 H014 120
C013 C014 H014 120
C014 C015 N3 120
C014 C015 H015 120
N3 C015 H015 120
C11 Te1 Hg5 95.6(4)
C11 Te1 Hg1 104.9(5)
Hg5 Te1 Hg1 93.66(5)
Hg8 S Hg5 116.39(19)
Hg8 S Hg3 110.80(19)
Hg5 S Hg3 104.96(18)
Hg8 S Hg2 105.05(18)
Hg5 S Hg2 111.79(19)
Hg3 S Hg2 107.65(18)
C21 Te2 Hg2 96.6(4)
C21 Te2 Hg1 103.1(4)
Hg2 Te2 Hg1 97.46(5)
C31 Te3 Hg3 98.0(4)
C31 Te3 Hg1 103.9(5)
Hg3 Te3 Hg1 95.83(5)
C41 Te4 Hg2 97.6(5)
C41 Te4 Hg4 102.4(6)
Hg2 Te4 Hg4 96.02(5)
C51 Te5 Hg3 97.2(4)
C51 Te5 Hg4 102.7(5)
Hg3 Te5 Hg4 95.24(5)
C61 Te6 Hg8 97.5(4)
C61 Te6 Hg4 105.6(4)
Hg8 Te6 Hg4 92.13(5)
C71 Te7 Hg6 104.0(4)
C71 Te7 Hg5 92.6(4)
Hg6 Te7 Hg5 89.20(5)
C81 Te8 Hg7 101.3(4)
C81 Te8 Hg5 105.0(5)
Hg7 Te8 Hg5 88.56(5)
C91 Te9 Hg7 103.5(5)
C91 Te9 Hg3 93.9(4)
Hg7 Te9 Hg3 88.83(5)
C101 Te10 Hg6 104.8(4)
C101 Te10 Hg2 95.9(4)
Hg6 Te10 Hg2 88.19(5)
C111 Te11 Hg6 103.6(5)
C111 Te11 Hg8 99.1(4)
Hg6 Te11 Hg8 89.70(5)
C121 Te12 Hg7 105.5(5)
C121 Te12 Hg8 89.8(4)
Hg7 Te12 Hg8 87.02(5)
I1 Hg1 Te2 109.45(6)
I1 Hg1 Te3 110.09(6)
Te2 Hg1 Te3 111.58(5)
I1 Hg1 Te1 107.37(6)
Te2 Hg1 Te1 111.20(5)
Te3 Hg1 Te1 107.05(5)
S Hg2 Te4 106.46(12)
S Hg2 Te2 103.45(12)
Te4 Hg2 Te2 114.03(5)
S Hg2 Te10 105.40(12)
Te4 Hg2 Te10 115.47(5)
Te2 Hg2 Te10 110.80(5)
S Hg3 Te3 108.31(12)
S Hg3 Te5 105.95(12)
Te3 Hg3 Te5 113.81(5)
S Hg3 Te9 103.65(12)
Te3 Hg3 Te9 114.72(5)
Te5 Hg3 Te9 109.52(5)
I2 Hg4 Te5 103.18(6)
I2 Hg4 Te6 112.68(6)
Te5 Hg4 Te6 115.39(5)
I2 Hg4 Te4 109.79(6)
Te5 Hg4 Te4 111.24(5)
Te6 Hg4 Te4 104.65(5)
S Hg5 Te1 109.44(12)
S Hg5 Te8 101.02(12)
Te1 Hg5 Te8 120.54(5)
S Hg5 Te7 104.91(12)
Te1 Hg5 Te7 111.44(5)
Te8 Hg5 Te7 107.99(5)
N1 Hg6 Te10 108.9(3)
N1 Hg6 Te7 96.0(4)
Te10 Hg6 Te7 118.46(5)
N1 Hg6 Te11 101.7(5)
Te10 Hg6 Te11 111.73(5)
Te7 Hg6 Te11 116.82(5)
N2 Hg7 Te12 104.6(4)
N2 Hg7 Te9 95.0(4)
Te12 Hg7 Te9 118.50(5)
N2 Hg7 Te8 105.8(4)
Te12 Hg7 Te8 117.15(5)
Te9 Hg7 Te8 111.93(5)
S Hg8 Te6 108.42(12)
S Hg8 Te11 102.14(12)
Te6 Hg8 Te11 117.13(5)
S Hg8 Te12 106.39(12)
Te6 Hg8 Te12 112.02(5)
Te11 Hg8 Te12 109.76(5)

loop_
_geom_bond_atom_site_label_1
_geom_bond_atom_site_label_2
_geom_bond_distance
N1 C01 1.39
N1 C05 1.39
N1 Hg6 2.501(13)
C01 C02 1.39
C01 H01 0.93
C02 C03 1.39
C02 H02 0.93
C03 C04 1.39
C03 H03 0.93
C04 C05 1.39
C04 H04 0.93
C05 H05 0.93
N2 C06 1.39
N2 C010 1.39
N2 Hg7 2.523(13)
C06 C07 1.39
C06 H06 0.93
C07 C08 1.39
C07 H07 0.93
C08 C09 1.39
C08 H08 0.93
C09 C010 1.39
C09 H09 0.93
C010 H010 0.93
C11 C12 1.39
C11 C16 1.39
C11 Te1 2.103(12)
C12 C13 1.39
C12 H12 0.93
C13 C14 1.39
C13 H13 0.93
C14 C15 1.39
C14 H14 0.93
C15 C16 1.39
C15 H15 0.93
C16 H16 0.93
C21 C22 1.39
C21 C26 1.39
C21 Te2 2.115(10)
C22 C23 1.39
C22 H22 0.93
C23 C24 1.39
C23 H23 0.93
C24 C25 1.39
C24 H24 0.93
C25 C26 1.39
C25 H25 0.93
C26 H26 0.93
C31 C32 1.39
C31 C36 1.39
C31 Te3 2.140(11)
C32 C33 1.39
C32 H32 0.93
C33 C34 1.39
C33 H33 0.93
C34 C35 1.39
C34 H34 0.93
C35 C36 1.39
C35 H35 0.93
C36 H36 0.93
C41 C42 1.39
C41 C46 1.39
C41 Te4 2.073(14)
C42 C43 1.39
C42 H42 0.93
C43 C44 1.39
C43 H43 0.93
C44 C45 1.39
C44 H44 0.93
C45 C46 1.39
C45 H45 0.93
C46 H46 0.93
C51 C52 1.39
C51 C56 1.39
C51 Te5 2.115(12)
C52 C53 1.39
C52 H52 0.93
C53 C54 1.39
C53 H53 0.93
C54 C55 1.39
C54 H54 0.93
C55 C56 1.39
C55 H55 0.93
C56 H56 0.93
C61 C62 1.39
C61 C66 1.39
C61 Te6 2.123(11)
C62 C63 1.39
C62 H62 0.93
C63 C64 1.39
C63 H63 0.93
C64 C65 1.39
C64 H64 0.93
C65 C66 1.39
C65 H65 0.93
C66 H66 0.93
C71 C72 1.39
C71 C76 1.39
C71 Te7 2.127(11)
C72 C73 1.39
C72 H72 0.93
C73 C74 1.39
C73 H73 0.93
C74 C75 1.39
C74 H74 0.93
C75 C76 1.39
C75 H75 0.93
C76 H76 0.93
C81 C82 1.39
C81 C86 1.39
C81 Te8 2.087(12)
C82 C83 1.39
C82 H82 0.93
C83 C84 1.39
C83 H83 0.93
C84 C85 1.39
C84 H84 0.93
C85 C86 1.39
C85 H85 0.93
C86 H86 0.93
C91 C92 1.39
C91 C96 1.39
C91 Te9 2.104(12)
C92 C93 1.39
C92 H92 0.93
C93 C94 1.39
C93 H93 0.93
C94 C95 1.39
C94 H94 0.93
C95 C96 1.39
C95 H95 0.93
C96 H96 0.93
C101 C102 1.39
C101 C106 1.39
C101 Te10 2.126(11)
C102 C103 1.39
C102 H102 0.93
C103 C104 1.39
C103 H103 0.93
C104 C105 1.39
C104 H104 0.93
C105 C106 1.39
C105 H105 0.93
C106 H106 0.93
C111 C112 1.39
C111 C116 1.39
C111 Te11 2.096(12)
C112 C113 1.39
C112 H112 0.93
C113 C114 1.39
C113 H113 0.93
C114 C115 1.39
C114 H114 0.93
C115 C116 1.39
C115 H115 0.93
C116 H116 0.93
C121 C122 1.39
C121 C126 1.39
C121 Te12 2.109(11)
C122 C123 1.39
C122 H122 0.93
C123 C124 1.39
C123 H123 0.93
C124 C125 1.39
C124 H124 0.93
C125 C126 1.39
C125 H125 0.93
C126 H126 0.93
N3 C011 1.39
N3 C015 1.39
C011 C012 1.39
C011 H011 0.93
C012 C013 1.39
C012 H012 0.93
C013 C014 1.39
C013 H013 0.93
C014 C015 1.39
C014 H014 0.93
C015 H015 0.93
Te1 Hg5 2.7663(17)
Te1 Hg1 2.8408(17)
S Hg8 2.546(5)
S Hg5 2.551(5)
S Hg3 2.563(5)
S Hg2 2.577(5)
Te2 Hg2 2.7779(17)
Te2 Hg1 2.7932(17)
Te3 Hg3 2.7583(17)
Te3 Hg1 2.7989(17)
Te4 Hg2 2.7741(17)
Te4 Hg4 2.8312(18)
Te5 Hg3 2.7764(17)
Te5 Hg4 2.7828(18)
Te6 Hg8 2.7691(16)
Te6 Hg4 2.8185(17)
Te7 Hg6 2.7710(17)
Te7 Hg5 2.8546(17)
Te8 Hg7 2.7671(17)
Te8 Hg5 2.8268(17)
Te9 Hg7 2.7641(17)
Te9 Hg3 2.8091(17)
Te10 Hg6 2.7702(17)
Te10 Hg2 2.8301(17)
Te11 Hg6 2.7792(17)
Te11 Hg8 2.8195(16)
Te12 Hg7 2.7554(17)
Te12 Hg8 2.8501(17)
I1 Hg1 2.7569(19)
I2 Hg4 2.7705(19)

loop_
_geom_torsion_atom_site_label_1
_geom_torsion_atom_site_label_2
_geom_torsion_atom_site_label_3
_geom_torsion_atom_site_label_4
_geom_torsion
C05 N1 C01 C02 0
Hg6 N1 C01 C02 -165.5(10)
N1 C01 C02 C03 0
C01 C02 C03 C04 0
C02 C03 C04 C05 0
C03 C04 C05 N1 0
C01 N1 C05 C04 0
Hg6 N1 C05 C04 165.0(10)
C010 N2 C06 C07 0
Hg7 N2 C06 C07 -177.2(11)
N2 C06 C07 C08 0
C06 C07 C08 C09 0
C07 C08 C09 C010 0
C08 C09 C010 N2 0
C06 N2 C010 C09 0
Hg7 N2 C010 C09 177.3(10)
C16 C11 C12 C13 0
Te1 C11 C12 C13 -176.8(11)
C11 C12 C13 C14 0
C12 C13 C14 C15 0
C13 C14 C15 C16 0
C14 C15 C16 C11 0
C12 C11 C16 C15 0
Te1 C11 C16 C15 177.0(11)
C26 C21 C22 C23 0
Te2 C21 C22 C23 177.9(9)
C21 C22 C23 C24 0
C22 C23 C24 C25 0
C23 C24 C25 C26 0
C24 C25 C26 C21 0
C22 C21 C26 C25 0
Te2 C21 C26 C25 -177.7(10)
C36 C31 C32 C33 0
Te3 C31 C32 C33 179.0(11)
C31 C32 C33 C34 0
C32 C33 C34 C35 0
C33 C34 C35 C36 0
C34 C35 C36 C31 0
C32 C31 C36 C35 0
Te3 C31 C36 C35 -179.1(10)
C46 C41 C42 C43 0
Te4 C41 C42 C43 178.4(12)
C41 C42 C43 C44 0
C42 C43 C44 C45 0
C43 C44 C45 C46 0
C44 C45 C46 C41 0
C42 C41 C46 C45 0
Te4 C41 C46 C45 -178.5(12)
C56 C51 C52 C53 0
Te5 C51 C52 C53 -176.5(10)
C51 C52 C53 C54 0
C52 C53 C54 C55 0
C53 C54 C55 C56 0
C54 C55 C56 C51 0
C52 C51 C56 C55 0
Te5 C51 C56 C55 176.6(10)
C66 C61 C62 C63 0
Te6 C61 C62 C63 175.6(10)
C61 C62 C63 C64 0
C62 C63 C64 C65 0
C63 C64 C65 C66 0
C64 C65 C66 C61 0
C62 C61 C66 C65 0
Te6 C61 C66 C65 -175.9(9)
C76 C71 C72 C73 0
Te7 C71 C72 C73 -176.5(10)
C71 C72 C73 C74 0
C72 C73 C74 C75 0
C73 C74 C75 C76 0
C74 C75 C76 C71 0
C72 C71 C76 C75 0
Te7 C71 C76 C75 176.3(10)
C86 C81 C82 C83 0
Te8 C81 C82 C83 -179.2(11)
C81 C82 C83 C84 0
C82 C83 C84 C85 0
C83 C84 C85 C86 0
C84 C85 C86 C81 0
C82 C81 C86 C85 0
Te8 C81 C86 C85 179.3(10)
C96 C91 C92 C93 0
Te9 C91 C92 C93 179.6(10)
C91 C92 C93 C94 0
C92 C93 C94 C95 0
C93 C94 C95 C96 0
C94 C95 C96 C91 0
C92 C91 C96 C95 0
Te9 C91 C96 C95 -179.5(10)
C106 C101 C102 C103 0
Te10 C101 C102 C103 -178.6(10)
C101 C102 C103 C104 0
C102 C103 C104 C105 0
C103 C104 C105 C106 0
C104 C105 C106 C101 0
C102 C101 C106 C105 0
Te10 C101 C106 C105 178.7(10)
C116 C111 C112 C113 0
Te11 C111 C112 C113 -179.9(10)
C111 C112 C113 C114 0
C112 C113 C114 C115 0
C113 C114 C115 C116 0
C114 C115 C116 C111 0
C112 C111 C116 C115 0
Te11 C111 C116 C115 179.9(11)
C126 C121 C122 C123 0
Te12 C121 C122 C123 -178.2(10)
C121 C122 C123 C124 0
C122 C123 C124 C125 0
C123 C124 C125 C126 0
C124 C125 C126 C121 0
C122 C121 C126 C125 0
Te12 C121 C126 C125 178.1(11)
C015 N3 C011 C012 0
N3 C011 C012 C013 0
C011 C012 C013 C014 0
C012 C013 C014 C015 0
C013 C014 C015 N3 0
C011 N3 C015 C014 0
C12 C11 Te1 Hg5 80.1(9)
C16 C11 Te1 Hg5 -96.8(7)
C12 C11 Te1 Hg1 -15.2(9)
C16 C11 Te1 Hg1 167.9(7)
C22 C21 Te2 Hg2 -90.8(6)
C26 C21 Te2 Hg2 87.0(8)
C22 C21 Te2 Hg1 170.0(6)
C26 C21 Te2 Hg1 -12.3(8)
C32 C31 Te3 Hg3 88.9(8)
C36 C31 Te3 Hg3 -92.0(7)
C32 C31 Te3 Hg1 -9.1(8)
C36 C31 Te3 Hg1 169.9(7)
C42 C41 Te4 Hg2 101.0(9)
C46 C41 Te4 Hg2 -80.5(9)
C42 C41 Te4 Hg4 3.1(10)
C46 C41 Te4 Hg4 -178.4(8)
C52 C51 Te5 Hg3 72.0(8)
C56 C51 Te5 Hg3 -104.6(7)
C52 C51 Te5 Hg4 -25.0(8)
C56 C51 Te5 Hg4 158.4(6)
C62 C61 Te6 Hg8 84.7(8)
C66 C61 Te6 Hg8 -99.5(6)
C62 C61 Te6 Hg4 -9.6(8)
C66 C61 Te6 Hg4 166.1(6)
C72 C71 Te7 Hg6 -139.4(7)
C76 C71 Te7 Hg6 44.3(8)
C72 C71 Te7 Hg5 -49.5(7)
C76 C71 Te7 Hg5 134.1(8)
C82 C81 Te8 Hg7 -58.8(9)
C86 C81 Te8 Hg7 122.0(7)
C82 C81 Te8 Hg5 32.8(10)
C86 C81 Te8 Hg5 -146.5(7)
C92 C91 Te9 Hg7 -174.5(6)
C96 C91 Te9 Hg7 5.0(8)
C92 C91 Te9 Hg3 -84.8(7)
C96 C91 Te9 Hg3 94.8(8)
C102 C101 Te10 Hg6 -10.2(9)
C106 C101 Te10 Hg6 171.2(6)
C102 C101 Te10 Hg2 79.5(8)
C106 C101 Te10 Hg2 -99.1(7)
C112 C111 Te11 Hg6 148.4(7)
C116 C111 Te11 Hg6 -31.5(10)
C112 C111 Te11 Hg8 -119.7(8)
C116 C111 Te11 Hg8 60.4(9)
C122 C121 Te12 Hg7 -163.8(6)
C126 C121 Te12 Hg7 18.1(9)
C122 C121 Te12 Hg8 -76.9(7)
C126 C121 Te12 Hg8 104.9(8)
C21 Te2 Hg1 I1 -56.2(4)
Hg2 Te2 Hg1 I1 -154.76(6)
C21 Te2 Hg1 Te3 65.9(4)
Hg2 Te2 Hg1 Te3 -32.67(6)
C21 Te2 Hg1 Te1 -174.6(4)
Hg2 Te2 Hg1 Te1 86.78(6)
C31 Te3 Hg1 I1 -57.2(4)
Hg3 Te3 Hg1 I1 -156.93(6)
C31 Te3 Hg1 Te2 -178.9(4)
Hg3 Te3 Hg1 Te2 81.33(6)
C31 Te3 Hg1 Te1 59.2(4)
Hg3 Te3 Hg1 Te1 -40.54(6)
C11 Te1 Hg1 I1 -57.6(4)
Hg5 Te1 Hg1 I1 -154.34(6)
C11 Te1 Hg1 Te2 62.1(4)
Hg5 Te1 Hg1 Te2 -34.63(6)
C11 Te1 Hg1 Te3 -175.8(4)
Hg5 Te1 Hg1 Te3 87.48(6)
Hg8 S Hg2 Te4 86.46(16)
Hg5 S Hg2 Te4 -146.44(14)
Hg3 S Hg2 Te4 -31.67(18)
Hg8 S Hg2 Te2 -153.06(13)
Hg5 S Hg2 Te2 -25.96(19)
Hg3 S Hg2 Te2 88.81(16)
Hg8 S Hg2 Te10 -36.66(17)
Hg5 S Hg2 Te10 90.44(17)
Hg3 S Hg2 Te10 -154.79(13)
C41 Te4 Hg2 S -144.8(6)
Hg4 Te4 Hg2 S -41.39(13)
C41 Te4 Hg2 Te2 101.8(6)
Hg4 Te4 Hg2 Te2 -154.80(5)
C41 Te4 Hg2 Te10 -28.2(6)
Hg4 Te4 Hg2 Te10 75.19(6)
C21 Te2 Hg2 S -150.2(4)
Hg1 Te2 Hg2 S -45.96(12)
C21 Te2 Hg2 Te4 -35.0(4)
Hg1 Te2 Hg2 Te4 69.23(6)
C21 Te2 Hg2 Te10 97.3(4)
Hg1 Te2 Hg2 Te10 -158.48(5)
C101 Te10 Hg2 S -144.2(4)
Hg6 Te10 Hg2 S -39.48(12)
C101 Te10 Hg2 Te4 98.6(4)
Hg6 Te10 Hg2 Te4 -156.65(5)
C101 Te10 Hg2 Te2 -32.9(4)
Hg6 Te10 Hg2 Te2 71.79(6)
Hg8 S Hg3 Te3 -147.04(14)
Hg5 S Hg3 Te3 86.54(16)
Hg2 S Hg3 Te3 -32.68(18)
Hg8 S Hg3 Te5 -24.57(19)
Hg5 S Hg3 Te5 -150.99(13)
Hg2 S Hg3 Te5 89.79(16)
Hg8 S Hg3 Te9 90.71(16)
Hg5 S Hg3 Te9 -35.72(18)
Hg2 S Hg3 Te9 -154.94(13)
C31 Te3 Hg3 S -146.2(5)
Hg1 Te3 Hg3 S -41.25(12)
C31 Te3 Hg3 Te5 96.2(5)
Hg1 Te3 Hg3 Te5 -158.80(5)
C31 Te3 Hg3 Te9 -31.0(5)
Hg1 Te3 Hg3 Te9 73.96(6)
C51 Te5 Hg3 S -148.5(5)
Hg4 Te5 Hg3 S -45.00(12)
C51 Te5 Hg3 Te3 -29.6(5)
Hg4 Te5 Hg3 Te3 73.90(6)
C51 Te5 Hg3 Te9 100.3(5)
Hg4 Te5 Hg3 Te9 -156.21(5)
C91 Te9 Hg3 S -144.2(5)
Hg7 Te9 Hg3 S -40.75(12)
C91 Te9 Hg3 Te3 97.9(5)
Hg7 Te9 Hg3 Te3 -158.64(5)
C91 Te9 Hg3 Te5 -31.5(5)
Hg7 Te9 Hg3 Te5 71.96(6)
C51 Te5 Hg4 I2 -53.8(4)
Hg3 Te5 Hg4 I2 -152.42(6)
C51 Te5 Hg4 Te6 -177.1(4)
Hg3 Te5 Hg4 Te6 84.24(6)
C51 Te5 Hg4 Te4 63.9(4)
Hg3 Te5 Hg4 Te4 -34.77(6)
C61 Te6 Hg4 I2 -51.9(4)
Hg8 Te6 Hg4 I2 -150.30(6)
C61 Te6 Hg4 Te5 66.2(4)
Hg8 Te6 Hg4 Te5 -32.15(7)
C61 Te6 Hg4 Te4 -171.2(4)
Hg8 Te6 Hg4 Te4 90.45(5)
C41 Te4 Hg4 I2 -63.0(5)
Hg2 Te4 Hg4 I2 -162.13(6)
C41 Te4 Hg4 Te5 -176.6(5)
Hg2 Te4 Hg4 Te5 84.30(6)
C41 Te4 Hg4 Te6 58.2(5)
Hg2 Te4 Hg4 Te6 -40.96(6)
Hg8 S Hg5 Te1 -153.32(15)
Hg3 S Hg5 Te1 -30.43(19)
Hg2 S Hg5 Te1 85.98(18)
Hg8 S Hg5 Te8 -25.2(2)
Hg3 S Hg5 Te8 97.72(15)
Hg2 S Hg5 Te8 -145.87(15)
Hg8 S Hg5 Te7 87.01(19)
Hg3 S Hg5 Te7 -150.10(13)
Hg2 S Hg5 Te7 -33.70(19)
C11 Te1 Hg5 S -148.6(5)
Hg1 Te1 Hg5 S -43.17(13)
C11 Te1 Hg5 Te8 95.1(5)
Hg1 Te1 Hg5 Te8 -159.50(5)
C11 Te1 Hg5 Te7 -33.0(5)
Hg1 Te1 Hg5 Te7 72.41(6)
C81 Te8 Hg5 S -146.5(5)
Hg7 Te8 Hg5 S -45.18(12)
C81 Te8 Hg5 Te1 -25.9(5)
Hg7 Te8 Hg5 Te1 75.39(6)
C81 Te8 Hg5 Te7 103.7(4)
Hg7 Te8 Hg5 Te7 -154.98(5)
C71 Te7 Hg5 S -141.4(4)
Hg6 Te7 Hg5 S -37.45(12)
C71 Te7 Hg5 Te1 100.2(4)
Hg6 Te7 Hg5 Te1 -155.77(5)
C71 Te7 Hg5 Te8 -34.3(4)
Hg6 Te7 Hg5 Te8 69.68(5)
C01 N1 Hg6 Te10 -111.8(7)
C05 N1 Hg6 Te10 82.8(8)
C01 N1 Hg6 Te7 125.3(8)
C05 N1 Hg6 Te7 -40.1(8)
C01 N1 Hg6 Te11 6.3(8)
C05 N1 Hg6 Te11 -159.1(8)
C101 Te10 Hg6 N1 -58.4(6)
Hg2 Te10 Hg6 N1 -154.0(5)
C101 Te10 Hg6 Te7 49.8(4)
Hg2 Te10 Hg6 Te7 -45.83(6)
C101 Te10 Hg6 Te11 -170.0(4)
Hg2 Te10 Hg6 Te11 94.40(5)
C71 Te7 Hg6 N1 -58.3(6)
Hg5 Te7 Hg6 N1 -150.7(4)
C71 Te7 Hg6 Te10 -173.7(4)
Hg5 Te7 Hg6 Te10 93.89(6)
C71 Te7 Hg6 Te11 48.1(4)
Hg5 Te7 Hg6 Te11 -44.35(6)
C111 Te11 Hg6 N1 -61.7(6)
Hg8 Te11 Hg6 N1 -160.9(3)
C111 Te11 Hg6 Te10 54.4(4)
Hg8 Te11 Hg6 Te10 -44.83(6)
C111 Te11 Hg6 Te7 -164.7(4)
Hg8 Te11 Hg6 Te7 96.10(6)
C06 N2 Hg7 Te12 -2.4(9)
C010 N2 Hg7 Te12 -179.7(8)
C06 N2 Hg7 Te9 118.8(8)
C010 N2 Hg7 Te9 -58.5(8)
C06 N2 Hg7 Te8 -126.7(8)
C010 N2 Hg7 Te8 56.0(9)
C121 Te12 Hg7 N2 -73.1(6)
Hg8 Te12 Hg7 N2 -162.1(3)
C121 Te12 Hg7 Te9 -177.2(4)
Hg8 Te12 Hg7 Te9 93.81(6)
C121 Te12 Hg7 Te8 43.7(4)
Hg8 Te12 Hg7 Te8 -45.31(6)
C91 Te9 Hg7 N2 -61.8(6)
Hg3 Te9 Hg7 N2 -155.5(4)
C91 Te9 Hg7 Te12 47.8(4)
Hg3 Te9 Hg7 Te12 -45.96(6)
C91 Te9 Hg7 Te8 -171.1(4)
Hg3 Te9 Hg7 Te8 95.14(5)
C81 Te8 Hg7 N2 -39.2(6)
Hg5 Te8 Hg7 N2 -144.2(4)
C81 Te8 Hg7 Te12 -155.3(5)
Hg5 Te8 Hg7 Te12 99.69(6)
C81 Te8 Hg7 Te9 63.0(5)
Hg5 Te8 Hg7 Te9 -41.99(6)
Hg5 S Hg8 Te6 -153.25(16)
Hg3 S Hg8 Te6 86.96(17)
Hg2 S Hg8 Te6 -29.02(18)
Hg5 S Hg8 Te11 -29.0(2)
Hg3 S Hg8 Te11 -148.77(14)
Hg2 S Hg8 Te11 95.25(15)
Hg5 S Hg8 Te12 86.09(19)
Hg3 S Hg8 Te12 -33.70(19)
Hg2 S Hg8 Te12 -149.68(12)
C61 Te6 Hg8 S -153.2(4)
Hg4 Te6 Hg8 S -47.14(13)
C61 Te6 Hg8 Te11 92.0(4)
Hg4 Te6 Hg8 Te11 -161.95(5)
C61 Te6 Hg8 Te12 -36.1(4)
Hg4 Te6 Hg8 Te12 69.96(6)
C111 Te11 Hg8 S -146.7(5)
Hg6 Te11 Hg8 S -43.03(12)
C111 Te11 Hg8 Te6 -28.5(5)
Hg6 Te11 Hg8 Te6 75.22(6)
C111 Te11 Hg8 Te12 100.7(5)
Hg6 Te11 Hg8 Te12 -155.61(5)
C121 Te12 Hg8 S -143.5(5)
Hg7 Te12 Hg8 S -38.05(12)
C121 Te12 Hg8 Te6 98.1(5)
Hg7 Te12 Hg8 Te6 -156.36(5)
C121 Te12 Hg8 Te11 -33.8(5)
Hg7 Te12 Hg8 Te11 71.73(5)
